data_4344200
loop_
_publ_author_name
'Burbank, R.D.'

_publ_section_title
;
 Crystallographic Evidence for Nonequivalent Ligand Fields in Tantalum
 Subchloride
;
_journal_name_full 'Inorganic Chemistry'
_journal_page_first 1491
_journal_page_last 1498
_journal_volume 5
_journal_year 1966
_chemical_formula_sum 'Cl14 H14 O7 Ta6'
_chemical_name_systematic 'Ta6 Cl14 (H2 O)7'
_space_group_IT_number 162
_symmetry_space_group_name_Hall '-P 3 2'
_symmetry_space_group_name_H-M 'P -3 1 m'
_cell_angle_alpha 90
_cell_angle_beta 90
_cell_angle_gamma 120
_cell_formula_units_Z 1
_cell_length_a 9.36
_cell_length_b 9.36
_cell_length_c 8.8
_cell_volume 667.675
_citation_journal_id_ASTM INOCAJ
_cod_data_source_file Burbank_INOCAJ_1966_1093.cif
_cod_data_source_block H14Cl14O7Ta6
_cod_original_cell_volume 667.6748
_cod_original_formula_sum 'H14 Cl14 O7 Ta6'
_cod_database_code 4344200

loop_
_symmetry_equiv_pos_as_xyz
x,y,z
-y,x-y,z
-x+y,-x,z
-y,-x,-z
x,x-y,-z
-x+y,y,-z
-x,-y,-z
y,-x+y,-z
x-y,x,-z
y,x,z
-x,-x+y,z
x-y,-y,z

loop_
_atom_site_label
_atom_site_type_symbol
_atom_site_fract_x
_atom_site_fract_y
_atom_site_fract_z
_atom_site_occupancy
_atom_site_U_iso_or_equiv
O1 O-2 0.344 0.344 0.303 0.583 0.0
Ta2 Ta+2 0.1808 0.1808 0.1145 0.5 0.0
Cl1 Cl-1 0.267 0 0.267 0.4667 0.0
Cl3 Cl-1 0.205 0.41 0 0.4667 0.0
Cl5 Cl-1 0.404 0 -0.325 0.4667 0.0
O2 O-2 0.234 0.468 0.5 0.583 0.0
Cl2 Cl-1 0.208 0.208 -0.364 0.4667 0.0
Ta1 Ta+2 0.1805 0 -0.203 0.5 0.0
Cl4 Cl-1 0.41 0.205 0 0.4667 0.0
